data_1525633
loop_
_publ_author_name
'Belik, A.A.'
'Leonidov, I.A.'
'Lazoryak, B.I.'
'Pokholok, K.V.'
'Mitberg, E.'
'Terekhina, T.P.'
'Karelina, V.V.'
'Kellerman, D.G.'

_publ_section_title
;
 Synthesis and characterization of new strontium iron(II) phosphates, Sr
 Fe2 (P O4)2 and Sr9 Fe1.5 (P O4)7
;
_journal_name_full 'Journal of Solid State Chemistry'
_journal_page_first 113
_journal_page_last 121
_journal_volume 162
_journal_year 2001
_chemical_formula_sum 'Fe1.5 O28 P7 Sr9'
_chemical_name_systematic 'Sr9 Fe1.5 (P O4)7'
_space_group_IT_number 166
_symmetry_space_group_name_Hall '-R 3 2"'
_symmetry_space_group_name_H-M 'R -3 m :H'
_cell_angle_alpha 90
_cell_angle_beta 90
_cell_angle_gamma 120
_cell_formula_units_Z 3
_cell_length_a 10.6102
_cell_length_b 10.6102
_cell_length_c 19.7135
_cell_volume 1921.947
_citation_journal_id_ASTM JSSCBI
_cod_data_source_file Belik_JSSCBI_2001_1714.cif
_cod_data_source_block Fe1.5O28P7Sr9
_cod_database_code 1525633

loop_
_symmetry_equiv_pos_as_xyz
x,y,z
-y,x-y,z
-x+y,-x,z
y,x,-z
-x,-x+y,-z
x-y,-y,-z
-x,-y,-z
y,-x+y,-z
x-y,x,-z
-y,-x,z
x,x-y,z
-x+y,y,z
x+2/3,y+1/3,z+1/3
-y+2/3,x-y+1/3,z+1/3
-x+y+2/3,-x+1/3,z+1/3
y+2/3,x+1/3,-z+1/3
-x+2/3,-x+y+1/3,-z+1/3
x-y+2/3,-y+1/3,-z+1/3
-x+2/3,-y+1/3,-z+1/3
y+2/3,-x+y+1/3,-z+1/3
x-y+2/3,x+1/3,-z+1/3
-y+2/3,-x+1/3,z+1/3
x+2/3,x-y+1/3,z+1/3
-x+y+2/3,y+1/3,z+1/3
x+1/3,y+2/3,z+2/3
-y+1/3,x-y+2/3,z+2/3
-x+y+1/3,-x+2/3,z+2/3
y+1/3,x+2/3,-z+2/3
-x+1/3,-x+y+2/3,-z+2/3
x-y+1/3,-y+2/3,-z+2/3
-x+1/3,-y+2/3,-z+2/3
y+1/3,-x+y+2/3,-z+2/3
x-y+1/3,x+2/3,-z+2/3
-y+1/3,-x+2/3,z+2/3
x+1/3,x-y+2/3,z+2/3
-x+y+1/3,y+2/3,z+2/3

loop_
_atom_site_label
_atom_site_type_symbol
_atom_site_fract_x
_atom_site_fract_y
_atom_site_fract_z
_atom_site_occupancy
_atom_site_U_iso_or_equiv
Sr1 Sr+2 0.18993 0.81007 0.53794 1 0.0
O2 O-2 0.5388 0.4612 0.6764 1 0.0
O4 O-2 0.9109 0.0891 0.0669 1 0.0
O1 O-2 0.8989 0.038 0.5398 0.3333 0.0
Fe1 Fe+2 0 0 0.355 0.25 0.0
Sr3 Sr+2 0.4682 0.5318 0.0148 0.25 0.0
O3 O-2 0.2625 0.0087 0.23304 1 0.0
Fe2 Fe+2 0 0 0 1 0.0
Sr2 Sr+2 0.4907 0.5093 0.0063 0.25 0.0
P1 P+5 0 0 0.5 1 0.0
P2 P+5 0.49101 0.50899 0.39797 1 0.0
